data_2012647
loop_
_publ_author_name
'Usman, Anwar'
'Razak, Ibrahim Abdul'
'Fun, Hoong-Kun'
'Chantrapromma, Suchada'
'Zhang, Yan'
'Xu, Jian-Hua'

_publ_section_title
;1-Acetyl-3-[1-(4-methoxyphenyl)-2-oxopropylidene]-1<i>H</i>-indol-2(3<i>H</i>)-one:
 a twinned crystal
;
_journal_issue 4
_journal_name_full 'Acta Crystallographica Section C'
_journal_page_first o239
_journal_page_last o241
_journal_paper_doi 10.1107/S0108270102003542
_journal_volume 58
_journal_year 2002
_chemical_formula_moiety 'C20 H17 N O4'
_chemical_formula_sum 'C20 H17 N O4'
_chemical_formula_weight 335.35
_chemical_name_systematic
;
1-Acetyl-3-[1-(4-methoxyphenyl)-2-oxopropylidene]indol-2(3H)-one
;
_space_group_IT_number 14
_symmetry_cell_setting monoclinic
_symmetry_space_group_name_Hall '-P 2yn'
_symmetry_space_group_name_H-M 'P 1 21/n 1'
_atom_sites_solution_hydrogens geom
_atom_sites_solution_primary direct
_atom_sites_solution_secondary difmap
_audit_creation_method SHELXL-97
_cell_angle_alpha 90
_cell_angle_beta 95.1280(10)
_cell_angle_gamma 90
_cell_formula_units_Z 8
_cell_length_a 22.1109(4)
_cell_length_b 6.93080(10)
_cell_length_c 22.1109(4)
_cell_measurement_reflns_used 7006
_cell_measurement_temperature 213(2)
_cell_measurement_theta_max 28.33
_cell_measurement_theta_min 2.73
_cell_volume 3374.85(10)
_computing_cell_refinement 'SAINT (Siemens, 1996)'
_computing_data_collection 'SMART (Siemens, 1996)'
_computing_data_reduction SAINT
_computing_molecular_graphics SHELXTL
_computing_publication_material 'SHELXTL, PARST (Nardelli, 1995) and PLATON (Spek, 1990)'
_computing_structure_refinement SHELXTL
_computing_structure_solution 'SHELXTL (Sheldrick, 1997)'
_diffrn_ambient_temperature 293(2)
_diffrn_detector_area_resol_mean 8.33
_diffrn_measured_fraction_theta_full 0.967
_diffrn_measured_fraction_theta_max 0.967
_diffrn_measurement_device_type 'Siemens SMART CCD area-detector'
_diffrn_measurement_method '\w scans'
_diffrn_radiation_monochromator graphite
_diffrn_radiation_source 'fine-focus sealed tube'
_diffrn_radiation_type MoK\a
_diffrn_radiation_wavelength 0.71073
_diffrn_reflns_av_R_equivalents 0.091
_diffrn_reflns_av_sigmaI/netI 0.151
_diffrn_reflns_limit_h_max 29
_diffrn_reflns_limit_h_min -28
_diffrn_reflns_limit_k_max 9
_diffrn_reflns_limit_k_min -7
_diffrn_reflns_limit_l_max 25
_diffrn_reflns_limit_l_min -29
_diffrn_reflns_number 20195
_diffrn_reflns_theta_full 28.25
_diffrn_reflns_theta_max 28.25
_diffrn_reflns_theta_min 2.73
_diffrn_standards_decay_% negligible
_exptl_absorpt_coefficient_mu 0.092
_exptl_absorpt_correction_type none
_exptl_crystal_colour yellow
_exptl_crystal_density_diffrn 1.320
_exptl_crystal_density_meas ?
_exptl_crystal_density_method 'not measured'
_exptl_crystal_description block
_exptl_crystal_F_000 1408
_exptl_crystal_size_max 0.40
_exptl_crystal_size_mid 0.32
_exptl_crystal_size_min 0.24
_refine_diff_density_max 0.29
_refine_diff_density_min -0.25
_refine_ls_extinction_coef 0.0094(6)
_refine_ls_extinction_expression Fc^*^=kFc[1+0.001xFc^2^\l^3^/sin(2\q)]^-1/4^
_refine_ls_extinction_method 'SHELXL97 (Sheldrick, 1997a)'
_refine_ls_goodness_of_fit_ref 0.822
_refine_ls_hydrogen_treatment constr
_refine_ls_matrix_type full
_refine_ls_number_parameters 459
_refine_ls_number_reflns 8083
_refine_ls_number_restraints 0
_refine_ls_restrained_S_all 0.822
_refine_ls_R_factor_all 0.131
_refine_ls_R_factor_gt 0.057
_refine_ls_shift/su_max <0.001
_refine_ls_shift/su_mean 0.000
_refine_ls_structure_factor_coef Fsqd
_refine_ls_weighting_details 'calc w = 1/[\s^2^(Fo^2^)+(0.0374P)^2^] where P=(Fo^2^+2Fc^2^)/3'
_refine_ls_weighting_scheme calc
_refine_ls_wR_factor_gt 0.122
_refine_ls_wR_factor_ref 0.145
_reflns_number_gt 3756
_reflns_number_total 8083
_reflns_threshold_expression I>2\s(I)
_cod_data_source_file na1555.cif
_cod_data_source_block I
_cod_depositor_comments
;
The following automatic conversions were performed:
'_symmetry_cell_setting' value 'Monoclinic' changed to 'monoclinic'
according to '/home/saulius/struct/CIF-dictionaries/cif_core.dic'
dictionary named 'cif_core.dic' version 2.4.1 from 2010-06-29.

Automatic conversion script
Id: cif_fix_enum 1527 2010-12-29 10:47:43Z saulius 

The following automatic conversions were performed:

'_symmetry_cell_setting' value 'Monoclinic' changed to 'monoclinic'
according to /home/saulius/struct/CIF-dictionaries/cif_core.dic
dictionary named 'cif_core.dic' version 2.4.1 from 2010-06-29.

Automatic conversion script
Id: cif_fix_values 1715 2011-07-08 13:25:40Z adriana 

The following automatic conversions were performed:

'_exptl_crystal_density_meas' value 'not measured' was changed to '?'
- the value is perceived as not measured.

Automatic conversion script
Id: cif_fix_values 3008 2015-01-20 13:52:24Z robertas 
;
_cod_original_sg_symbol_H-M 'P 21/n'
_cod_database_code 2012647
_cod_database_fobs_code 2012647

loop_
_symmetry_equiv_pos_as_xyz
'x, y, z'
'-x+1/2, y+1/2, -z+1/2'
'-x, -y, -z'
'x-1/2, -y-1/2, z-1/2'

loop_
_atom_site_label
_atom_site_fract_x
_atom_site_fract_y
_atom_site_fract_z
_atom_site_U_iso_or_equiv
_atom_site_adp_type
_atom_site_calc_flag
_atom_site_refinement_flags
_atom_site_occupancy
_atom_site_disorder_assembly
_atom_site_disorder_group
_atom_site_type_symbol
O1A -0.09264(12) 0.7608(4) 0.58926(13) 0.0579(7) Uani d . 1 . . O
O2A 0.09507(10) 0.6865(3) 0.62492(10) 0.0461(6) Uani d . 1 . . O
O3A 0.20740(12) 0.4531(5) 0.57491(11) 0.0737(9) Uani d . 1 . . O
O4A 0.28727(11) 0.7046(4) 0.30701(10) 0.0590(8) Uani d . 1 . . O
N1A 0.00394(11) 0.7346(4) 0.56289(12) 0.0328(6) Uani d . 1 . . N
C1A 0.06753(15) 0.7072(4) 0.57545(16) 0.0352(8) Uani d . 1 . . C
C2A -0.01026(14) 0.7555(4) 0.49878(15) 0.0305(8) Uani d . 1 . . C
C3A -0.06645(15) 0.7808(4) 0.46605(17) 0.0402(9) Uani d . 1 . . C
H3A -0.1019 0.7882 0.4856 0.048 Uiso calc R 1 . . H
C4A -0.06796(16) 0.7946(5) 0.40345(17) 0.0437(9) Uani d . 1 . . C
H4A -0.1050 0.8120 0.3806 0.052 Uiso calc R 1 . . H
C5A -0.01528(16) 0.7829(5) 0.37434(16) 0.0414(9) Uani d . 1 . . C
H5A -0.0176 0.7921 0.3322 0.050 Uiso calc R 1 . . H
C6A 0.04098(15) 0.7579(5) 0.40648(15) 0.0374(8) Uani d . 1 . . C
H6A 0.0761 0.7502 0.3864 0.045 Uiso calc R 1 . . H
C7A 0.04355(14) 0.7443(4) 0.46986(15) 0.0316(8) Uani d . 1 . . C
C8A 0.09422(14) 0.7133(4) 0.51589(14) 0.0310(8) Uani d . 1 . . C
C9A 0.15347(14) 0.6807(4) 0.51172(15) 0.0346(8) Uani d . 1 . . C
C10A 0.18476(14) 0.6900(5) 0.45500(14) 0.0312(8) Uani d . 1 . . C
C11A 0.19128(15) 0.8624(5) 0.42523(16) 0.0451(9) Uani d . 1 . . C
H11A 0.1726 0.9727 0.4386 0.054 Uiso calc R 1 . . H
C12A 0.22548(16) 0.8738(5) 0.37530(16) 0.0483(9) Uani d . 1 . . C
H12A 0.2304 0.9914 0.3561 0.058 Uiso calc R 1 . . H
C13A 0.25178(15) 0.7100(5) 0.35484(15) 0.0402(8) Uani d . 1 . . C
C14A 0.24525(14) 0.5348(5) 0.38356(14) 0.0409(8) Uani d . 1 . . C
H14A 0.2632 0.4243 0.3694 0.049 Uiso calc R 1 . . H
C15A 0.21192(14) 0.5249(5) 0.43346(14) 0.0363(8) Uani d . 1 . . C
H15A 0.2076 0.4072 0.4528 0.044 Uiso calc R 1 . . H
C16A -0.03966(18) 0.7395(5) 0.60621(17) 0.0418(9) Uani d . 1 . . C
C17A -0.01676(18) 0.7186(5) 0.67159(17) 0.0557(11) Uani d . 1 . . C
H17A -0.0505 0.7154 0.6960 0.084 Uiso calc R 1 . . H
H17B 0.0090 0.8261 0.6836 0.084 Uiso calc R 1 . . H
H17C 0.0060 0.6009 0.6771 0.084 Uiso calc R 1 . . H
C18A 0.19595(16) 0.6263(7) 0.56611(16) 0.0502(10) Uani d . 1 . . C
C19A 0.22794(19) 0.7818(7) 0.60213(19) 0.0815(15) Uani d . 1 . . C
H19A 0.2537 0.7259 0.6347 0.122 Uiso calc R 1 . . H
H19B 0.1987 0.8647 0.6185 0.122 Uiso calc R 1 . . H
H19C 0.2521 0.8554 0.5765 0.122 Uiso calc R 1 . . H
C20A 0.2954(2) 0.8809(7) 0.27501(19) 0.0851(15) Uani d . 1 . . C
H20A 0.3201 0.8573 0.2422 0.128 Uiso calc R 1 . . H
H20B 0.3150 0.9740 0.3023 0.128 Uiso calc R 1 . . H
H20C 0.2565 0.9295 0.2591 0.128 Uiso calc R 1 . . H
O1B 0.40974(12) 0.1951(3) 0.58957(11) 0.0519(7) Uani d . 1 . . O
O2B 0.37500(10) 0.2012(3) 0.40060(10) 0.0417(6) Uani d . 1 . . O
O3B 0.43006(13) 0.0159(6) 0.28391(15) 0.1079(14) Uani d . 1 . . O
O4B 0.69472(10) 0.4121(4) 0.22036(11) 0.0563(7) Uani d . 1 . . O
N1B 0.43597(11) 0.2207(3) 0.49310(11) 0.0299(6) Uani d . 1 . . N
C1B 0.42467(15) 0.2196(4) 0.42906(14) 0.0315(8) Uani d . 1 . . C
C2B 0.49978(15) 0.2457(4) 0.50866(14) 0.0302(7) Uani d . 1 . . C
C3B 0.53255(16) 0.2492(5) 0.56507(15) 0.0378(8) Uani d . 1 . . C
H3B 0.5132 0.2342 0.6004 0.045 Uiso calc R 1 . . H
C4B 0.59484(16) 0.2754(5) 0.56768(16) 0.0435(9) Uani d . 1 . . C
H4B 0.6172 0.2796 0.6053 0.052 Uiso calc R 1 . . H
C5B 0.62466(17) 0.2956(5) 0.51547(17) 0.0437(9) Uani d . 1 . . C
H5B 0.6666 0.3125 0.5185 0.052 Uiso calc R 1 . . H
C6B 0.59234(15) 0.2908(4) 0.45885(15) 0.0358(8) Uani d . 1 . . C
H6B 0.6122 0.3049 0.4238 0.043 Uiso calc R 1 . . H
C7B 0.52985(14) 0.2647(4) 0.45520(14) 0.0279(7) Uani d . 1 . . C
C8B 0.48351(14) 0.2461(4) 0.40372(14) 0.0289(7) Uani d . 1 . . C
C9B 0.48904(15) 0.2395(5) 0.34367(15) 0.0398(9) Uani d . 1 . . C
C10B 0.54533(15) 0.2778(5) 0.31381(14) 0.0368(8) Uani d . 1 . . C
C11B 0.56446(16) 0.4644(6) 0.30613(18) 0.0573(11) Uani d . 1 . . C
H11B 0.5435 0.5654 0.3224 0.069 Uiso calc R 1 . . H
C12B 0.61425(16) 0.5048(6) 0.27474(18) 0.0621(12) Uani d . 1 . . C
H12B 0.6260 0.6320 0.2693 0.074 Uiso calc R 1 . . H
C13B 0.64659(15) 0.3560(5) 0.25143(14) 0.0394(8) Uani d . 1 . . C
C14B 0.62896(15) 0.1707(5) 0.25909(16) 0.0464(9) Uani d . 1 . . C
H14B 0.6508 0.0700 0.2438 0.056 Uiso calc R 1 . . H
C15B 0.57818(16) 0.1315(5) 0.28986(16) 0.0485(9) Uani d . 1 . . C
H15B 0.5661 0.0042 0.2944 0.058 Uiso calc R 1 . . H
C16B 0.39292(16) 0.2031(4) 0.53616(16) 0.0364(8) Uani d . 1 . . C
C17B 0.32715(16) 0.1989(5) 0.51317(17) 0.0482(10) Uani d . 1 . . C
H17D 0.3027 0.1986 0.5469 0.072 Uiso calc R 1 . . H
H17E 0.3189 0.0846 0.4893 0.072 Uiso calc R 1 . . H
H17F 0.3176 0.3107 0.4885 0.072 Uiso calc R 1 . . H
C18B 0.43639(18) 0.1879(9) 0.29829(18) 0.0711(15) Uani d . 1 . . C
C19B 0.3999(2) 0.3445(9) 0.2699(2) 0.114(2) Uani d . 1 . . C
H19D 0.3785 0.2991 0.2330 0.170 Uiso calc R 1 . . H
H19E 0.4259 0.4496 0.2610 0.170 Uiso calc R 1 . . H
H19F 0.3712 0.3878 0.2972 0.170 Uiso calc R 1 . . H
C20B 0.73453(18) 0.2683(6) 0.20192(19) 0.0670(12) Uani d . 1 . . C
H20D 0.7655 0.3273 0.1803 0.101 Uiso calc R 1 . . H
H20E 0.7121 0.1775 0.1759 0.101 Uiso calc R 1 . . H
H20F 0.7531 0.2025 0.2370 0.101 Uiso calc R 1 . . H

loop_
_atom_site_aniso_label
_atom_site_aniso_U_11
_atom_site_aniso_U_22
_atom_site_aniso_U_33
_atom_site_aniso_U_12
_atom_site_aniso_U_13
_atom_site_aniso_U_23
O1A 0.0334(16) 0.0607(18) 0.082(2) -0.0007(12) 0.0185(14) 0.0032(15)
O2A 0.0418(15) 0.0531(17) 0.0431(15) -0.0020(12) 0.0015(12) -0.0003(12)
O3A 0.072(2) 0.094(2) 0.0545(17) 0.0376(18) 0.0022(14) 0.0150(16)
O4A 0.0522(16) 0.085(2) 0.0415(15) -0.0143(14) 0.0113(12) 0.0080(14)
N1A 0.0240(15) 0.0250(15) 0.0505(18) -0.0022(11) 0.0092(13) -0.0029(12)
C1A 0.035(2) 0.0218(19) 0.049(2) -0.0036(14) 0.0044(17) -0.0032(15)
C2A 0.031(2) 0.0149(16) 0.046(2) -0.0033(12) 0.0047(16) -0.0009(14)
C3A 0.030(2) 0.0246(18) 0.065(3) -0.0023(14) 0.0010(17) -0.0058(17)
C4A 0.039(2) 0.035(2) 0.055(2) 0.0011(16) -0.0069(18) -0.0026(17)
C5A 0.046(2) 0.032(2) 0.045(2) -0.0047(16) -0.0063(17) 0.0029(16)
C6A 0.038(2) 0.0286(18) 0.045(2) -0.0049(14) 0.0022(17) 0.0026(15)
C7A 0.033(2) 0.0156(16) 0.046(2) -0.0012(13) 0.0019(16) -0.0001(14)
C8A 0.033(2) 0.0216(17) 0.0390(19) -0.0028(13) 0.0080(15) 0.0002(14)
C9A 0.0311(19) 0.0316(19) 0.0414(19) 0.0013(14) 0.0042(15) 0.0018(15)
C10A 0.0228(17) 0.0337(19) 0.0366(19) -0.0016(13) -0.0007(14) 0.0014(15)
C11A 0.041(2) 0.037(2) 0.057(2) 0.0039(16) 0.0074(18) 0.0071(18)
C12A 0.049(2) 0.044(2) 0.051(2) -0.0042(18) 0.0001(19) 0.0193(19)
C13A 0.031(2) 0.055(2) 0.0353(19) -0.0093(16) 0.0015(15) 0.0030(17)
C14A 0.0362(19) 0.045(2) 0.042(2) -0.0018(16) 0.0044(16) -0.0044(17)
C15A 0.0363(18) 0.032(2) 0.0397(19) -0.0044(14) 0.0014(15) 0.0012(15)
C16A 0.052(3) 0.0181(17) 0.058(2) -0.0060(15) 0.019(2) -0.0020(16)
C17A 0.063(3) 0.047(2) 0.062(3) 0.0014(19) 0.028(2) 0.003(2)
C18A 0.032(2) 0.078(3) 0.042(2) 0.011(2) 0.0080(16) 0.000(2)
C19A 0.050(3) 0.140(5) 0.053(3) -0.023(3) -0.003(2) -0.019(3)
C20A 0.083(3) 0.111(4) 0.063(3) -0.020(3) 0.016(2) 0.041(3)
O1B 0.0644(19) 0.0552(17) 0.0373(15) 0.0026(13) 0.0108(13) -0.0002(12)
O2B 0.0327(14) 0.0517(16) 0.0404(13) 0.0000(11) 0.0021(11) -0.0014(11)
O3B 0.0463(18) 0.181(4) 0.098(2) -0.028(2) 0.0156(16) -0.088(3)
O4B 0.0428(15) 0.0574(17) 0.0722(17) -0.0010(12) 0.0247(13) -0.0037(14)
N1B 0.0312(16) 0.0244(14) 0.0346(16) 0.0057(11) 0.0053(12) -0.0008(11)
C1B 0.037(2) 0.0274(19) 0.0301(18) 0.0045(14) 0.0025(15) -0.0006(14)
C2B 0.038(2) 0.0166(16) 0.0356(19) 0.0052(13) -0.0004(15) -0.0054(13)
C3B 0.053(2) 0.0247(18) 0.035(2) 0.0091(15) -0.0005(17) -0.0047(14)
C4B 0.053(3) 0.032(2) 0.043(2) 0.0078(16) -0.0119(18) -0.0065(16)
C5B 0.040(2) 0.030(2) 0.058(2) -0.0003(15) -0.0082(19) -0.0044(17)
C6B 0.034(2) 0.0300(19) 0.043(2) 0.0001(14) 0.0001(16) -0.0050(15)
C7B 0.0323(19) 0.0183(16) 0.0330(18) 0.0032(13) 0.0022(15) -0.0035(13)
C8B 0.0307(18) 0.0227(17) 0.0330(18) 0.0004(13) 0.0019(14) -0.0022(13)
C9B 0.041(2) 0.045(2) 0.0329(19) -0.0033(16) -0.0019(16) -0.0004(16)
C10B 0.034(2) 0.047(2) 0.0290(18) 0.0000(16) -0.0006(15) -0.0046(16)
C11B 0.050(2) 0.048(2) 0.079(3) -0.0097(19) 0.029(2) -0.027(2)
C12B 0.052(2) 0.044(2) 0.096(3) -0.0138(18) 0.037(2) -0.020(2)
C13B 0.0326(19) 0.046(2) 0.040(2) -0.0009(16) 0.0060(15) -0.0001(17)
C14B 0.035(2) 0.046(2) 0.060(2) 0.0124(17) 0.0129(18) 0.0014(19)
C15B 0.047(2) 0.041(2) 0.058(2) 0.0058(17) 0.0101(19) 0.0125(19)
C16B 0.046(2) 0.0241(18) 0.040(2) 0.0055(14) 0.0109(17) -0.0007(15)
C17B 0.039(2) 0.051(2) 0.057(2) 0.0046(17) 0.0158(19) 0.0040(19)
C18B 0.036(2) 0.138(5) 0.040(2) -0.021(3) 0.0108(19) -0.022(3)
C19B 0.042(3) 0.226(7) 0.068(3) -0.016(3) -0.019(2) 0.063(4)
C20B 0.059(3) 0.075(3) 0.070(3) 0.021(2) 0.025(2) -0.004(2)

loop_
_atom_type_symbol
_atom_type_description
_atom_type_scat_dispersion_real
_atom_type_scat_dispersion_imag
_atom_type_scat_source
C C 0.0033 0.0016 'International Tables Vol C Tables 4.2.6.8 and 6.1.1.4'
H H 0.0000 0.0000 'International Tables Vol C Tables 4.2.6.8 and 6.1.1.4'
N N 0.0061 0.0033 'International Tables Vol C Tables 4.2.6.8 and 6.1.1.4'
O O 0.0106 0.0060 'International Tables Vol C Tables 4.2.6.8 and 6.1.1.4'

loop_
_geom_angle_atom_site_label_1
_geom_angle_atom_site_label_2
_geom_angle_atom_site_label_3
_geom_angle
_geom_angle_publ_flag
C13A O4A C20A 117.6(3) ?
C16A N1A C1A 126.3(3) ?
C16A N1A C2A 124.3(3) ?
C1A N1A C2A 109.4(2) ?
O2A C1A N1A 126.9(3) ?
O2A C1A C8A 126.4(3) ?
N1A C1A C8A 106.6(3) ?
C3A C2A C7A 121.6(3) ?
C3A C2A N1A 129.4(3) ?
C7A C2A N1A 109.0(3) ?
C4A C3A C2A 118.0(3) ?
C4A C3A H3A 121.0 ?
C2A C3A H3A 121.0 ?
C5A C4A C3A 121.0(3) ?
C5A C4A H4A 119.5 ?
C3A C4A H4A 119.5 ?
C4A C5A C6A 121.5(3) ?
C4A C5A H5A 119.2 ?
C6A C5A H5A 119.2 ?
C5A C6A C7A 118.4(3) ?
C5A C6A H6A 120.8 ?
C7A C6A H6A 120.8 ?
C6A C7A C2A 119.5(3) ?
C6A C7A C8A 131.8(3) ?
C2A C7A C8A 108.6(3) ?
C9A C8A C7A 132.1(3) ?
C9A C8A C1A 121.5(3) ?
C7A C8A C1A 106.3(3) ?
C8A C9A C10A 125.6(3) yes
C8A C9A C18A 122.1(3) yes
C10A C9A C18A 112.3(3) yes
C11A C10A C15A 118.8(3) ?
C11A C10A C9A 121.1(3) ?
C15A C10A C9A 119.9(3) ?
C10A C11A C12A 121.0(3) ?
C10A C11A H11A 119.5 ?
C12A C11A H11A 119.5 ?
C13A C12A C11A 119.4(3) ?
C13A C12A H12A 120.3 ?
C11A C12A H12A 120.3 ?
C12A C13A O4A 124.5(3) ?
C12A C13A C14A 120.7(3) ?
O4A C13A C14A 114.8(3) ?
C15A C14A C13A 119.7(3) ?
C15A C14A H14A 120.2 ?
C13A C14A H14A 120.2 ?
C14A C15A C10A 120.5(3) ?
C14A C15A H15A 119.7 ?
C10A C15A H15A 119.7 ?
O1A C16A N1A 119.5(4) ?
O1A C16A C17A 123.2(3) ?
N1A C16A C17A 117.3(3) ?
C16A C17A H17A 109.5 ?
C16A C17A H17B 109.5 ?
H17A C17A H17B 109.5 ?
C16A C17A H17C 109.5 ?
H17A C17A H17C 109.5 ?
H17B C17A H17C 109.5 ?
O3A C18A C19A 122.6(4) ?
O3A C18A C9A 118.2(3) ?
C19A C18A C9A 118.7(4) ?
C18A C19A H19A 109.5 ?
C18A C19A H19B 109.5 ?
H19A C19A H19B 109.5 ?
C18A C19A H19C 109.5 ?
H19A C19A H19C 109.5 ?
H19B C19A H19C 109.5 ?
O4A C20A H20A 109.5 ?
O4A C20A H20B 109.5 ?
H20A C20A H20B 109.5 ?
O4A C20A H20C 109.5 ?
H20A C20A H20C 109.5 ?
H20B C20A H20C 109.5 ?
C13B O4B C20B 118.4(3) ?
C16B N1B C1B 127.3(3) ?
C16B N1B C2B 123.9(3) ?
C1B N1B C2B 108.8(2) ?
O2B C1B N1B 125.8(3) ?
O2B C1B C8B 126.9(3) ?
N1B C1B C8B 107.3(3) ?
C3B C2B C7B 120.3(3) ?
C3B C2B N1B 130.0(3) ?
C7B C2B N1B 109.7(3) ?
C4B C3B C2B 118.5(3) ?
C4B C3B H3B 120.7 ?
C2B C3B H3B 120.7 ?
C3B C4B C5B 121.6(3) ?
C3B C4B H4B 119.2 ?
C5B C4B H4B 119.2 ?
C6B C5B C4B 120.3(3) ?
C6B C5B H5B 119.8 ?
C4B C5B H5B 119.8 ?
C5B C6B C7B 119.1(3) ?
C5B C6B H6B 120.5 ?
C7B C6B H6B 120.5 ?
C6B C7B C2B 120.2(3) ?
C6B C7B C8B 132.7(3) ?
C2B C7B C8B 107.0(3) ?
C9B C8B C7B 130.5(3) ?
C9B C8B C1B 122.2(3) ?
C7B C8B C1B 107.2(3) ?
C8B C9B C10B 126.0(3) yes
C8B C9B C18B 122.1(3) yes
C10B C9B C18B 112.0(3) yes
C11B C10B C15B 117.7(3) ?
C11B C10B C9B 120.1(3) ?
C15B C10B C9B 122.0(3) ?
C10B C11B C12B 121.3(3) ?
C10B C11B H11B 119.3 ?
C12B C11B H11B 119.3 ?
C13B C12B C11B 119.9(3) ?
C13B C12B H12B 120.0 ?
C11B C12B H12B 120.0 ?
C14B C13B O4B 125.0(3) ?
C14B C13B C12B 119.7(3) ?
O4B C13B C12B 115.2(3) ?
C13B C14B C15B 119.9(3) ?
C13B C14B H14B 120.0 ?
C15B C14B H14B 120.0 ?
C10B C15B C14B 121.3(3) ?
C10B C15B H15B 119.3 ?
C14B C15B H15B 119.3 ?
O1B C16B N1B 119.8(3) ?
O1B C16B C17B 122.4(3) ?
N1B C16B C17B 117.8(3) ?
C16B C17B H17D 109.5 ?
C16B C17B H17E 109.5 ?
H17D C17B H17E 109.5 ?
C16B C17B H17F 109.5 ?
H17D C17B H17F 109.5 ?
H17E C17B H17F 109.5 ?
O3B C18B C19B 124.0(4) ?
O3B C18B C9B 117.5(4) ?
C19B C18B C9B 118.2(4) ?
C18B C19B H19D 109.5 ?
C18B C19B H19E 109.5 ?
H19D C19B H19E 109.5 ?
C18B C19B H19F 109.5 ?
H19D C19B H19F 109.5 ?
H19E C19B H19F 109.5 ?
O4B C20B H20D 109.5 ?
O4B C20B H20E 109.5 ?
H20D C20B H20E 109.5 ?
O4B C20B H20F 109.5 ?
H20D C20B H20F 109.5 ?
H20E C20B H20F 109.5 ?

loop_
_geom_bond_atom_site_label_1
_geom_bond_atom_site_label_2
_geom_bond_site_symmetry_2
_geom_bond_distance
_geom_bond_publ_flag
O1A C16A . 1.207(4) ?
O2A C1A . 1.212(4) ?
O3A C18A . 1.239(4) ?
O4A C13A . 1.373(4) ?
O4A C20A . 1.432(4) ?
N1A C16A . 1.419(4) yes
N1A C1A . 1.421(4) yes
N1A C2A . 1.432(4) yes
C1A C8A . 1.491(4) ?
C2A C3A . 1.392(4) ?
C2A C7A . 1.402(4) ?
C3A C4A . 1.385(5) ?
C3A H3A . 0.9300 ?
C4A C5A . 1.383(5) ?
C4A H4A . 0.9300 ?
C5A C6A . 1.387(4) ?
C5A H5A . 0.9300 ?
C6A C7A . 1.400(4) ?
C6A H6A . 0.9300 ?
C7A C8A . 1.461(4) ?
C8A C9A . 1.341(4) yes
C9A C10A . 1.487(4) yes
C9A C18A . 1.506(5) yes
C10A C11A . 1.378(4) ?
C10A C15A . 1.396(4) ?
C11A C12A . 1.395(5) ?
C11A H11A . 0.9300 ?
C12A C13A . 1.371(5) ?
C12A H12A . 0.9300 ?
C13A C14A . 1.384(4) ?
C14A C15A . 1.382(4) ?
C14A H14A . 0.9300 ?
C15A H15A . 0.9300 ?
C16A C17A . 1.495(5) ?
C17A H17A . 0.9600 ?
C17A H17B . 0.9600 ?
C17A H17C . 0.9600 ?
C18A C19A . 1.481(5) ?
C19A H19A . 0.9600 ?
C19A H19B . 0.9600 ?
C19A H19C . 0.9600 ?
C20A H20A . 0.9600 ?
C20A H20B . 0.9600 ?
C20A H20C . 0.9600 ?
O1B C16B . 1.207(4) ?
O2B C1B . 1.223(4) ?
O3B C18B . 1.238(5) ?
O4B C13B . 1.373(4) ?
O4B C20B . 1.414(4) ?
N1B C16B . 1.410(4) yes
N1B C1B . 1.416(4) yes
N1B C2B . 1.433(4) yes
C1B C8B . 1.473(4) ?
C2B C3B . 1.385(4) ?
C2B C7B . 1.413(4) ?
C3B C4B . 1.385(5) ?
C3B H3B . 0.9300 ?
C4B C5B . 1.387(5) ?
C4B H4B . 0.9300 ?
C5B C6B . 1.385(5) ?
C5B H5B . 0.9300 ?
C6B C7B . 1.389(4) ?
C6B H6B . 0.9300 ?
C7B C8B . 1.468(4) ?
C8B C9B . 1.345(4) yes
C9B C10B . 1.484(4) yes
C9B C18B . 1.510(5) yes
C10B C11B . 1.376(5) ?
C10B C15B . 1.380(5) ?
C11B C12B . 1.381(4) ?
C11B H11B . 0.9300 ?
C12B C13B . 1.381(4) ?
C12B H12B . 0.9300 ?
C13B C14B . 1.357(4) ?
C14B C15B . 1.391(5) ?
C14B H14B . 0.9300 ?
C15B H15B . 0.9300 ?
C16B C17B . 1.497(5) ?
C17B H17D . 0.9600 ?
C17B H17E . 0.9600 ?
C17B H17F . 0.9600 ?
C18B C19B . 1.460(6) ?
C19B H19D . 0.9600 ?
C19B H19E . 0.9600 ?
C19B H19F . 0.9600 ?
C20B H20D . 0.9600 ?
C20B H20E . 0.9600 ?
C20B H20F . 0.9600 ?

loop_
_geom_hbond_atom_site_label_D
_geom_hbond_atom_site_label_H
_geom_hbond_atom_site_label_A
_geom_hbond_site_symmetry_A
_geom_hbond_distance_DH
_geom_hbond_distance_HA
_geom_hbond_distance_DA
_geom_hbond_angle_DHA
_geom_hbond_publ_flag
C3A H3A O1A 1_555 0.93 2.29 2.839(5) 117 yes
C3B H3B O1B 1_555 0.93 2.29 2.841(4) 117 yes
C20B H20E O3A 4_665 0.96 2.40 3.209(5) 141 yes
C20B H20F O4B 2_645 0.96 2.47 3.319(5) 148 yes

loop_
_geom_torsion_atom_site_label_1
_geom_torsion_atom_site_label_2
_geom_torsion_atom_site_label_3
_geom_torsion_atom_site_label_4
_geom_torsion
C16A N1A C1A O2A -1.2(5)
C2A N1A C1A O2A 179.3(3)
C16A N1A C1A C8A -179.9(3)
C2A N1A C1A C8A 0.5(3)
C16A N1A C2A C3A -1.1(5)
C1A N1A C2A C3A 178.5(3)
C16A N1A C2A C7A 179.7(3)
C1A N1A C2A C7A -0.7(3)
C7A C2A C3A C4A 0.1(4)
N1A C2A C3A C4A -179.0(3)
C2A C3A C4A C5A 0.2(5)
C3A C4A C5A C6A -0.3(5)
C4A C5A C6A C7A 0.0(5)
C5A C6A C7A C2A 0.3(4)
C5A C6A C7A C8A 178.2(3)
C3A C2A C7A C6A -0.3(4)
N1A C2A C7A C6A 178.9(3)
C3A C2A C7A C8A -178.7(3)
N1A C2A C7A C8A 0.6(3)
C6A C7A C8A C9A -3.0(6)
C2A C7A C8A C9A 175.1(3)
C6A C7A C8A C1A -178.3(3)
C2A C7A C8A C1A -0.3(3)
O2A C1A C8A C9A 5.1(5)
N1A C1A C8A C9A -176.1(3)
O2A C1A C8A C7A -178.9(3)
N1A C1A C8A C7A -0.1(3)
C7A C8A C9A C10A 7.4(5)
C1A C8A C9A C10A -177.8(3)
C7A C8A C9A C18A -171.6(3)
C1A C8A C9A C18A 3.2(5)
C8A C9A C10A C11A 67.2(4)
C18A C9A C10A C11A -113.6(4)
C8A C9A C10A C15A -117.4(4)
C18A C9A C10A C15A 61.7(4)
C15A C10A C11A C12A -1.5(5)
C9A C10A C11A C12A 174.0(3)
C10A C11A C12A C13A 1.5(5)
C11A C12A C13A O4A -178.7(3)
C11A C12A C13A C14A -0.7(5)
C20A O4A C13A C12A -2.4(5)
C20A O4A C13A C14A 179.5(3)
C12A C13A C14A C15A -0.1(5)
O4A C13A C14A C15A 178.1(3)
C13A C14A C15A C10A 0.1(5)
C11A C10A C15A C14A 0.7(5)
C9A C10A C15A C14A -174.8(3)
C1A N1A C16A O1A -178.8(3)
C2A N1A C16A O1A 0.7(5)
C1A N1A C16A C17A 1.5(5)
C2A N1A C16A C17A -179.0(3)
C8A C9A C18A O3A 96.8(4)
C10A C9A C18A O3A -82.3(4)
C8A C9A C18A C19A -90.6(4)
C10A C9A C18A C19A 90.2(4)
C16B N1B C1B O2B -0.7(5)
C2B N1B C1B O2B -179.9(3)
C16B N1B C1B C8B 178.9(3)
C2B N1B C1B C8B -0.4(3)
C16B N1B C2B C3B 3.2(5)
C1B N1B C2B C3B -177.5(3)
C16B N1B C2B C7B -178.1(2)
C1B N1B C2B C7B 1.2(3)
C7B C2B C3B C4B 1.3(4)
N1B C2B C3B C4B 179.8(3)
C2B C3B C4B C5B -0.8(5)
C3B C4B C5B C6B 0.3(5)
C4B C5B C6B C7B -0.3(5)
C5B C6B C7B C2B 0.8(4)
C5B C6B C7B C8B -177.5(3)
C3B C2B C7B C6B -1.3(4)
N1B C2B C7B C6B 179.9(3)
C3B C2B C7B C8B 177.3(3)
N1B C2B C7B C8B -1.5(3)
C6B C7B C8B C9B 3.8(6)
C2B C7B C8B C9B -174.6(3)
C6B C7B C8B C1B 179.6(3)
C2B C7B C8B C1B 1.2(3)
O2B C1B C8B C9B -4.7(5)
N1B C1B C8B C9B 175.7(3)
O2B C1B C8B C7B 179.0(3)
N1B C1B C8B C7B -0.5(3)
C7B C8B C9B C10B -9.2(6)
C1B C8B C9B C10B 175.5(3)
C7B C8B C9B C18B 170.0(4)
C1B C8B C9B C18B -5.3(5)
C8B C9B C10B C11B -77.7(5)
C18B C9B C10B C11B 103.0(4)
C8B C9B C10B C15B 106.0(4)
C18B C9B C10B C15B -73.3(5)
C15B C10B C11B C12B 1.0(6)
C9B C10B C11B C12B -175.4(3)
C10B C11B C12B C13B -1.3(6)
C20B O4B C13B C14B -9.4(5)
C20B O4B C13B C12B 172.0(3)
C11B C12B C13B C14B 0.5(6)
C11B C12B C13B O4B 179.2(3)
O4B C13B C14B C15B -177.9(3)
C12B C13B C14B C15B 0.6(5)
C11B C10B C15B C14B 0.1(5)
C9B C10B C15B C14B 176.4(3)
C13B C14B C15B C10B -0.9(5)
C1B N1B C16B O1B 175.6(3)
C2B N1B C16B O1B -5.3(4)
C1B N1B C16B C17B -5.5(4)
C2B N1B C16B C17B 173.6(3)
C8B C9B C18B O3B -91.7(5)
C10B C9B C18B O3B 87.6(4)
C8B C9B C18B C19B 94.0(5)
C10B C9B C18B C19B -86.7(4)

loop_
_cod_related_entry_id
_cod_related_entry_database
_cod_related_entry_code
1 ChemSpider 9545989
